data_7711308
loop_
_publ_author_name
'Hattori, Shingo'
'Nakano, Takumi'
'Kobayashi, Nanako'
'Konno, Yuri'
'Nishibori, Eiji'
'Galica, Tomasz'
'Shinozaki, Kazuteru'

_publ_section_title
;
 Luminescence color change of
 [3,4-difluoro-2,6-bis(5-methyl-2-pyridyl)phenyl-\k3N,C1,\m']cyanidoplatinum(II)
 by aggregation
;
_journal_name_full 'Dalton Transactions'
_journal_paper_doi 10.1039/D2DT02360A
_journal_year 2022
_chemical_formula_sum 'C21 H15 Cl6.12 F2 N3 Pt'
_chemical_formula_weight 759.49
_space_group_crystal_system monoclinic
_space_group_IT_number 11
_space_group_name_Hall '-P 2yb'
_space_group_name_H-M_alt 'P 1 21/m 1'
_atom_sites_solution_hydrogens geom
_atom_sites_solution_primary direct
_atom_sites_solution_secondary difmap
_audit_creation_method SHELXL-2014/7
_audit_update_record
;
2022-06-27 deposited with the CCDC.	2022-09-20 downloaded from the CCDC.
;
_cell_angle_alpha 90
_cell_angle_beta 102.154(9)
_cell_angle_gamma 90
_cell_formula_units_Z 4
_cell_length_a 13.7207(16)
_cell_length_b 6.8784(6)
_cell_length_c 28.022(2)
_cell_measurement_reflns_used 4258
_cell_measurement_temperature 293(2)
_cell_measurement_theta_max 9.0070
_cell_measurement_theta_min 1.4690
_cell_volume 2585.3(4)
_computing_cell_refinement 'CrysAlisPro 1.171.41.93a (Rigaku OD, 2020)'
_computing_data_collection 'CrysAlisPro 1.171.41.93a (Rigaku OD, 2020)'
_computing_data_reduction 'CrysAlisPro 1.171.41.93a (Rigaku OD, 2020)'
_computing_structure_refinement 'SHELXL-2014/7 (Sheldrick, 2014)'
_computing_structure_solution 'SHELXS  (Sheldrick, 2008)'
_diffrn_ambient_temperature 293(2)
_diffrn_detector_area_resol_mean 5.8140
_diffrn_measured_fraction_theta_full 0.989
_diffrn_measured_fraction_theta_max 0.991
_diffrn_measurement_device_type 'PILATUS3 X CdTe 1M'
_diffrn_measurement_method '\w scans'
_diffrn_radiation_type synchrotron
_diffrn_radiation_wavelength 0.24782
_diffrn_reflns_av_R_equivalents 0.1912
_diffrn_reflns_av_unetI/netI 0.0823
_diffrn_reflns_Laue_measured_fraction_full 0.989
_diffrn_reflns_Laue_measured_fraction_max 0.991
_diffrn_reflns_limit_h_max 17
_diffrn_reflns_limit_h_min -17
_diffrn_reflns_limit_k_max 8
_diffrn_reflns_limit_k_min -8
_diffrn_reflns_limit_l_max 35
_diffrn_reflns_limit_l_min -35
_diffrn_reflns_number 54743
_diffrn_reflns_point_group_measured_fraction_full 0.989
_diffrn_reflns_point_group_measured_fraction_max 0.991
_diffrn_reflns_theta_full 8.551
_diffrn_reflns_theta_max 9.139
_diffrn_reflns_theta_min 1.457
_diffrn_source synchrotron
_exptl_absorpt_coefficient_mu 0.402
_exptl_absorpt_correction_T_max 1.00000
_exptl_absorpt_correction_T_min 0.60478
_exptl_absorpt_correction_type multi-scan
_exptl_absorpt_process_details
;
CrysAlisPro 1.171.41.93a (Rigaku Oxford Diffraction, 2020)
Empirical absorption correction using spherical harmonics,
implemented in SCALE3 ABSPACK scaling algorithm.
;
_exptl_crystal_density_diffrn 1.951
_exptl_crystal_description block
_exptl_crystal_F_000 1448
_exptl_crystal_size_max 0.1
_exptl_crystal_size_mid 0.1
_exptl_crystal_size_min 0.1
_refine_diff_density_max 2.371
_refine_diff_density_min -1.325
_refine_diff_density_rms 0.172
_refine_ls_extinction_method none
_refine_ls_goodness_of_fit_ref 1.134
_refine_ls_hydrogen_treatment constr
_refine_ls_matrix_type full
_refine_ls_number_parameters 403
_refine_ls_number_reflns 6133
_refine_ls_number_restraints 0
_refine_ls_restrained_S_all 1.134
_refine_ls_R_factor_all 0.1237
_refine_ls_R_factor_gt 0.0797
_refine_ls_shift/su_max 0.001
_refine_ls_shift/su_mean 0.000
_refine_ls_structure_factor_coef Fsqd
_refine_ls_weighting_details 'w=1/[\s^2^(Fo^2^)+(0.0619P)^2^+17.7918P] where P=(Fo^2^+2Fc^2^)/3'
_refine_ls_weighting_scheme calc
_refine_ls_wR_factor_gt 0.1864
_refine_ls_wR_factor_ref 0.2085
_reflns_Friedel_coverage 0.000
_reflns_number_gt 3916
_reflns_number_total 6133
_reflns_threshold_expression 'I > 2\s(I)'
_cod_data_source_file d2dt02360a2.cif
_cod_data_source_block RT1
_cod_original_sg_symbol_H-M 'P 21/m'
_cod_database_code 7711308
_shelx_shelxl_version_number 2014/7
_shelx_space_group_comment
;
The symmetry employed for this shelxl refinement is uniquely defined
by the following loop, which should always be used as a source of
symmetry information in preference to the above space-group names.
They are only intended as comments.
;

loop_
_space_group_symop_operation_xyz
'x, y, z'
'-x, y+1/2, -z'
'-x, -y, -z'
'x, -y-1/2, z'

loop_
_atom_site_label
_atom_site_type_symbol
_atom_site_fract_x
_atom_site_fract_y
_atom_site_fract_z
_atom_site_U_iso_or_equiv
_atom_site_adp_type
_atom_site_occupancy
_atom_site_site_symmetry_order
_atom_site_calc_flag
_atom_site_refinement_flags_posn
_atom_site_refinement_flags_adp
_atom_site_refinement_flags_occupancy
_atom_site_disorder_assembly
_atom_site_disorder_group
Pt1 Pt 0.56871(6) 0.2500 0.25891(3) 0.0640(3) Uani 1 2 d S T P . .
F1 F 0.5072(13) 0.2500 0.0673(5) 0.154(8) Uani 1 2 d S T P . .
F2 F 0.2251(11) 0.2500 0.1348(5) 0.115(5) Uani 1 2 d S T P . .
N1 N 0.7085(19) 0.2500 0.3645(8) 0.112(7) Uani 1 2 d S T P . .
N3 N 0.4441(15) 0.2500 0.2764(7) 0.087(5) Uani 1 2 d S T P . .
N5 N 0.6800(15) 0.2500 0.2192(7) 0.084(5) Uani 1 2 d S T P . .
C1 C 0.6620(15) 0.2500 0.3280(8) 0.070(5) Uani 1 2 d S T P . .
C2 C 0.7726(18) 0.2500 0.2358(8) 0.090(7) Uani 1 2 d S T P . .
H2 H 0.7942 0.2500 0.2696 0.108 Uiso 1 2 calc R U P . .
C3 C 0.847(2) 0.2500 0.2071(10) 0.112(9) Uani 1 2 d S T P . .
C4 C 0.952(2) 0.2500 0.2291(12) 0.171(18) Uani 1 2 d S T P . .
H4A H 0.9613 0.2290 0.2637 0.256 Uiso 0.5 1 calc . U P A -1
H4B H 0.9810 0.3730 0.2234 0.256 Uiso 0.5 1 calc . U P B -1
H4C H 0.9850 0.1480 0.2150 0.256 Uiso 0.5 1 calc . U P C -1
C5 C 0.813(2) 0.2500 0.1565(10) 0.143(14) Uani 1 2 d S T P . .
H5 H 0.8579 0.2500 0.1356 0.172 Uiso 1 2 calc R U P . .
C6 C 0.706(3) 0.2500 0.1373(11) 0.138(12) Uani 1 2 d S T P . .
H6 H 0.6819 0.2500 0.1037 0.165 Uiso 1 2 calc R U P . .
C7 C 0.641(2) 0.2500 0.1679(8) 0.101(8) Uani 1 2 d S T P . .
C8 C 0.535(2) 0.2500 0.1548(8) 0.085(6) Uani 1 2 d S T P . .
C9 C 0.4815(19) 0.2500 0.1929(9) 0.086(6) Uani 1 2 d S T P . .
C10 C 0.464(2) 0.2500 0.1073(9) 0.100(8) Uani 1 2 d S T P . .
C11 C 0.3697(19) 0.2500 0.1013(9) 0.090(6) Uani 1 2 d S T P . .
H11 H 0.3304 0.2500 0.0699 0.108 Uiso 1 2 calc R U P . .
C12 C 0.3241(17) 0.2500 0.1420(9) 0.092(7) Uani 1 2 d S T P . .
C13 C 0.3823(19) 0.2500 0.1897(8) 0.075(5) Uani 1 2 d S T P . .
C14 C 0.3533(13) 0.2500 0.2383(8) 0.069(5) Uani 1 2 d S T P . .
C15 C 0.2608(17) 0.2500 0.2452(9) 0.090(7) Uani 1 2 d S T P . .
H15 H 0.2085 0.2500 0.2180 0.108 Uiso 1 2 calc R U P . .
C16 C 0.2380(19) 0.2500 0.2924(11) 0.127(11) Uani 1 2 d S T P . .
H16 H 0.1730 0.2500 0.2972 0.153 Uiso 1 2 calc R U P . .
C17 C 0.322(2) 0.2500 0.3311(8) 0.094(7) Uani 1 2 d S T P . .
C18 C 0.307(2) 0.2500 0.3845(9) 0.112(9) Uani 1 2 d S T P . .
H18A H 0.3672 0.2914 0.4060 0.167 Uiso 0.5 1 calc R U P D -1
H18B H 0.2902 0.1211 0.3933 0.167 Uiso 0.5 1 calc R U P D -1
H18C H 0.2537 0.3375 0.3872 0.167 Uiso 0.5 1 calc R U P D -1
C19 C 0.4088(12) 0.2500 0.3224(8) 0.074(6) Uani 1 2 d S T P . .
H19 H 0.4596 0.2500 0.3502 0.089 Uiso 1 2 calc R U P . .
Pt2 Pt 0.50220(6) 0.7500 0.22494(3) 0.0646(3) Uani 1 2 d S T P . .
F3 F 0.7204(13) 0.7500 0.4024(5) 0.132(6) Uani 1 2 d S T P . .
F4 F 0.8940(11) 0.7500 0.2750(6) 0.141(6) Uani 1 2 d S T P . .
N4 N 0.4454(14) 0.7500 0.2875(6) 0.072(4) Uani 1 2 d S T P . .
N6 N 0.5987(13) 0.7500 0.1774(6) 0.077(4) Uani 1 2 d S T P . .
N20 N 0.2976(15) 0.7500 0.1448(8) 0.091(5) Uani 1 2 d S T P . .
C20 C 0.3709(16) 0.7500 0.1742(7) 0.065(5) Uani 1 2 d S T P . .
C21 C 0.352(2) 0.7500 0.2917(7) 0.089(7) Uani 1 2 d S T P . .
H21 H 0.3030 0.7500 0.2634 0.106 Uiso 1 2 calc R U P . .
C22 C 0.324(2) 0.7500 0.3353(10) 0.090(7) Uani 1 2 d S T P . .
C23 C 0.210(2) 0.7500 0.3357(9) 0.134(11) Uani 1 2 d S T P . .
H23A H 0.2000 0.7039 0.3667 0.202 Uiso 0.5 1 calc R U P E -1
H23B H 0.1750 0.6664 0.3102 0.202 Uiso 0.5 1 calc R U P E -1
H23C H 0.1839 0.8798 0.3303 0.202 Uiso 0.5 1 calc R U P E -1
C24 C 0.398(3) 0.7500 0.3769(9) 0.117(10) Uani 1 2 d S T P . .
H24 H 0.3822 0.7500 0.4075 0.141 Uiso 1 2 calc R U P . .
C25 C 0.496(2) 0.7500 0.3732(10) 0.097(7) Uani 1 2 d S T P . .
H25 H 0.5452 0.7500 0.4017 0.117 Uiso 1 2 calc R U P . .
C26 C 0.524(2) 0.7500 0.3292(7) 0.091(8) Uani 1 2 d S T P . .
C27 C 0.6273(15) 0.7500 0.3210(7) 0.066(5) Uani 1 2 d S T P . .
C28 C 0.6247(16) 0.7500 0.2720(8) 0.067(5) Uani 1 2 d S T P . .
C29 C 0.715(2) 0.7500 0.3550(8) 0.104(8) Uani 1 2 d S T P . .
C30 C 0.808(2) 0.7500 0.3387(10) 0.118(9) Uani 1 2 d S T P . .
H30 H 0.8692 0.7500 0.3606 0.141 Uiso 1 2 calc R U P . .
C31 C 0.8015(19) 0.7500 0.2884(10) 0.092(7) Uani 1 2 d S T P . .
C32 C 0.7149(19) 0.7500 0.2534(9) 0.091(7) Uani 1 2 d S T P . .
C33 C 0.694(2) 0.7500 0.2016(8) 0.098(8) Uani 1 2 d S T P . .
C34 C 0.7708(16) 0.7500 0.1726(10) 0.106(9) Uani 1 2 d S T P . .
H34 H 0.8382 0.7500 0.1872 0.127 Uiso 1 2 calc R U P . .
C35 C 0.739(2) 0.7500 0.1232(10) 0.135(13) Uani 1 2 d S T P . .
H35 H 0.7881 0.7500 0.1046 0.162 Uiso 1 2 calc R U P . .
C36 C 0.639(2) 0.7500 0.0981(9) 0.121(10) Uani 1 2 d S T P . .
C37 C 0.606(3) 0.7500 0.0441(12) 0.19(2) Uani 1 2 d S T P . .
H37A H 0.5792 0.8751 0.0334 0.292 Uiso 0.5 1 calc . U P F -1
H37B H 0.5560 0.6522 0.0344 0.292 Uiso 0.5 1 calc . U P G -1
H37C H 0.6622 0.7227 0.0296 0.292 Uiso 0.5 1 calc . U P H -1
C38 C 0.5731(18) 0.7500 0.1294(7) 0.090(7) Uani 1 2 d S T P . .
H38 H 0.5053 0.7500 0.1154 0.108 Uiso 1 2 calc R U P . .
Cl1 Cl 0.7313(17) 0.439(2) 0.5058(4) 0.383(11) Uani 1 1 d . . . . .
Cl2 Cl 0.5680(13) 0.2500 0.4731(6) 0.42(2) Uani 1 2 d S T P . .
C39 C 0.684(4) 0.2500 0.4747(11) 0.23(3) Uani 1 2 d S T P . .
H39 H 0.6986 0.2500 0.4419 0.270 Uiso 1 2 calc R U P . .
C40 C 0.953(2) 0.2500 0.4038(12) 0.150(14) Uani 1 2 d S T P . .
H40 H 0.8801 0.2500 0.3952 0.180 Uiso 0.73(3) 2 calc R U P I 1
H40A H 0.8836 0.2500 0.3860 0.180 Uiso 0.27(3) 2 calc R U P I 2
Cl5 Cl 0.983(3) 0.430(5) 0.4427(10) 0.363(18) Uani 0.73(3) 1 d . . P I 1
Cl6 Cl 0.987(2) 0.2500 0.3541(9) 0.43(4) Uani 0.73(3) 2 d S T P I 1
Cl4 Cl 0.961(11) 0.2500 0.455(5) 0.61(17) Uani 0.27(3) 2 d S T P I 2
Cl7 Cl 1.0221(19) 0.452(5) 0.387(2) 0.32(5) Uani 0.40(5) 1 d . . P I 2
C41 C 0.078(2) 0.7500 0.1407(15) 0.29(5) Uani 1 2 d S T P . .
H41 H 0.1467 0.7500 0.1365 0.344 Uiso 1 2 calc R U P J 1
Cl10 Cl 0.0154(7) 0.546(2) 0.1128(3) 0.230(5) Uani 1 1 d . . . K 1
Cl11 Cl 0.0751(9) 0.7500 0.2027(4) 0.228(7) Uani 1 2 d S T P K 1
C42 C 0.222(3) 0.7500 0.0288(10) 0.23(3) Uani 1 2 d S T P . .
H42 H 0.2340 0.7500 0.0645 0.272 Uiso 1 2 calc R U P L 1
Cl8 Cl 0.3314(9) 0.7500 0.0122(4) 0.225(7) Uani 1 2 d S T P M 1
Cl9 Cl 0.1523(7) 0.541(2) 0.0069(4) 0.291(7) Uani 1 1 d . . . N 1

loop_
_atom_site_aniso_label
_atom_site_aniso_U_11
_atom_site_aniso_U_22
_atom_site_aniso_U_33
_atom_site_aniso_U_23
_atom_site_aniso_U_13
_atom_site_aniso_U_12
Pt1 0.0712(5) 0.0612(5) 0.0570(5) 0.000 0.0073(4) 0.000
F1 0.131(13) 0.26(2) 0.069(9) 0.000 0.028(9) 0.000
F2 0.098(10) 0.135(12) 0.099(10) 0.000 -0.011(8) 0.000
N1 0.14(2) 0.119(17) 0.071(13) 0.000 0.015(13) 0.000
N3 0.090(13) 0.089(12) 0.071(11) 0.000 -0.005(9) 0.000
N5 0.094(14) 0.061(10) 0.089(13) 0.000 0.003(11) 0.000
C1 0.067(12) 0.081(13) 0.064(12) 0.000 0.017(10) 0.000
C2 0.087(16) 0.104(17) 0.064(13) 0.000 -0.018(11) 0.000
C3 0.084(17) 0.17(3) 0.089(17) 0.000 0.026(14) 0.000
C4 0.076(18) 0.33(6) 0.11(2) 0.000 0.039(17) 0.000
C5 0.081(18) 0.28(4) 0.075(17) 0.000 0.035(14) 0.000
C6 0.13(3) 0.21(4) 0.087(19) 0.000 0.047(19) 0.000
C7 0.100(19) 0.14(2) 0.055(13) 0.000 -0.009(12) 0.000
C8 0.12(2) 0.075(13) 0.061(13) 0.000 0.021(13) 0.000
C9 0.092(17) 0.077(14) 0.084(16) 0.000 0.005(13) 0.000
C10 0.101(19) 0.13(2) 0.074(15) 0.000 0.030(14) 0.000
C11 0.088(17) 0.099(17) 0.079(15) 0.000 0.009(13) 0.000
C12 0.067(14) 0.098(16) 0.088(16) 0.000 -0.031(12) 0.000
C13 0.101(17) 0.050(10) 0.073(13) 0.000 0.019(12) 0.000
C14 0.047(10) 0.060(10) 0.104(15) 0.000 0.024(10) 0.000
C15 0.070(14) 0.114(18) 0.085(15) 0.000 0.013(11) 0.000
C16 0.063(15) 0.20(3) 0.11(2) 0.000 0.006(14) 0.000
C17 0.111(19) 0.104(17) 0.066(14) 0.000 0.018(13) 0.000
C18 0.103(19) 0.14(2) 0.11(2) 0.000 0.055(16) 0.000
C19 0.023(8) 0.104(15) 0.099(15) 0.000 0.020(8) 0.000
Pt2 0.0732(5) 0.0613(5) 0.0575(5) 0.000 0.0096(4) 0.000
F3 0.150(14) 0.160(15) 0.070(9) 0.000 -0.017(9) 0.000
F4 0.077(10) 0.21(2) 0.117(12) 0.000 -0.016(8) 0.000
N4 0.089(12) 0.053(8) 0.081(12) 0.000 0.030(10) 0.000
N6 0.077(11) 0.085(11) 0.059(10) 0.000 -0.004(8) 0.000
N20 0.073(12) 0.089(13) 0.108(15) 0.000 0.012(11) 0.000
C20 0.071(12) 0.060(10) 0.072(12) 0.000 0.034(10) 0.000
C21 0.14(2) 0.093(15) 0.044(10) 0.000 0.040(12) 0.000
C22 0.112(19) 0.072(13) 0.096(18) 0.000 0.045(16) 0.000
C23 0.15(3) 0.19(3) 0.076(17) 0.000 0.055(18) 0.000
C24 0.16(3) 0.14(2) 0.055(14) 0.000 0.027(17) 0.000
C25 0.12(2) 0.081(15) 0.097(19) 0.000 0.027(16) 0.000
C26 0.17(3) 0.061(11) 0.039(10) 0.000 0.011(13) 0.000
C27 0.077(13) 0.058(10) 0.062(12) 0.000 0.009(10) 0.000
C28 0.080(13) 0.030(7) 0.092(14) 0.000 0.019(11) 0.000
C29 0.13(2) 0.117(19) 0.051(12) 0.000 -0.020(13) 0.000
C30 0.090(19) 0.16(3) 0.088(18) 0.000 -0.016(15) 0.000
C31 0.091(17) 0.078(14) 0.102(19) 0.000 0.011(14) 0.000
C32 0.106(18) 0.063(12) 0.083(15) 0.000 -0.031(13) 0.000
C33 0.14(2) 0.080(15) 0.061(13) 0.000 -0.007(14) 0.000
C34 0.048(12) 0.18(3) 0.094(18) 0.000 0.020(12) 0.000
C35 0.074(16) 0.25(4) 0.087(18) 0.000 0.030(14) 0.000
C36 0.084(17) 0.20(3) 0.075(16) 0.000 0.014(13) 0.000
C37 0.15(3) 0.36(7) 0.08(2) 0.000 0.04(2) 0.000
C38 0.086(15) 0.14(2) 0.052(11) 0.000 0.021(11) 0.000
Cl1 0.69(3) 0.321(16) 0.190(10) -0.097(11) 0.205(15) -0.211(18)
Cl2 0.155(13) 0.92(7) 0.192(15) 0.000 0.032(11) 0.000
C39 0.23(5) 0.41(8) 0.047(15) 0.000 0.05(2) 0.000
C40 0.083(19) 0.27(5) 0.10(2) 0.000 0.013(16) 0.000
Cl5 0.40(3) 0.36(3) 0.26(2) -0.12(2) -0.09(2) -0.05(3)
Cl6 0.18(2) 0.95(13) 0.157(19) 0.000 0.075(17) 0.000
Cl4 0.6(2) 0.9(4) 0.49(18) 0.000 0.51(18) 0.000
Cl7 0.112(17) 0.23(4) 0.60(11) 0.20(5) 0.04(3) 0.024(19)
C41 0.057(18) 0.69(15) 0.11(3) 0.000 0.027(18) 0.000
Cl10 0.187(8) 0.319(14) 0.190(9) -0.020(9) 0.051(7) 0.064(9)
Cl11 0.163(10) 0.40(2) 0.120(8) 0.000 0.034(7) 0.000
C42 0.10(2) 0.52(10) 0.051(15) 0.000 -0.002(14) 0.000
Cl8 0.160(9) 0.39(2) 0.144(9) 0.000 0.077(8) 0.000
Cl9 0.166(7) 0.45(2) 0.244(11) 0.060(13) 0.015(7) -0.075(11)

loop_
_atom_type_symbol
_atom_type_description
_atom_type_scat_dispersion_real
_atom_type_scat_dispersion_imag
_atom_type_scat_source
C C -0.0022 0.0001 'International Tables Vol C Tables 4.2.6.8 and 6.1.1.4'
H H 0.0000 0.0000 'International Tables Vol C Tables 4.2.6.8 and 6.1.1.4'
Cl Cl -0.0060 0.0181 'International Tables Vol C Tables 4.2.6.8 and 6.1.1.4'
F F -0.0055 0.0010 'International Tables Vol C Tables 4.2.6.8 and 6.1.1.4'
N N -0.0036 0.0003 'International Tables Vol C Tables 4.2.6.8 and 6.1.1.4'
Pt Pt -1.9082 1.4251 'International Tables Vol C Tables 4.2.6.8 and 6.1.1.4'

loop_
_geom_angle_atom_site_label_1
_geom_angle_atom_site_label_2
_geom_angle_atom_site_label_3
_geom_angle
_geom_angle_site_symmetry_1
_geom_angle_site_symmetry_3
_geom_angle_publ_flag
N3 Pt1 C9 80.7(9) . . ?
N3 Pt1 N5 163.1(8) . . ?
C9 Pt1 N5 82.4(9) . . ?
N3 Pt1 C1 99.9(8) . . ?
C9 Pt1 C1 179.3(9) . . ?
N5 Pt1 C1 97.0(8) . . ?
C14 N3 C19 104.7(16) . . ?
C14 N3 Pt1 119.5(14) . . ?
C19 N3 Pt1 135.8(14) . . ?
C2 N5 C7 121(2) . . ?
C2 N5 Pt1 127.0(17) . . ?
C7 N5 Pt1 112.5(16) . . ?
N1 C1 Pt1 178(2) . . ?
N5 C2 C3 125(2) . . ?
N5 C2 H2 117.3 . . ?
C3 C2 H2 117.3 . . ?
C5 C3 C2 116(2) . . ?
C5 C3 C4 122(2) . . ?
C2 C3 C4 122(2) . . ?
C3 C4 H4A 109.5 . . ?
C3 C4 H4B 109.5 . . ?
H4A C4 H4B 109.5 . . ?
C3 C4 H4C 109.5 . . ?
H4A C4 H4C 109.5 . . ?
H4B C4 H4C 109.5 . . ?
C3 C5 C6 118(2) . . ?
C3 C5 H5 120.9 . . ?
C6 C5 H5 120.9 . . ?
C7 C6 C5 121(3) . . ?
C7 C6 H6 119.6 . . ?
C5 C6 H6 119.6 . . ?
C6 C7 N5 119(3) . . ?
C6 C7 C8 128(2) . . ?
N5 C7 C8 114(2) . . ?
C9 C8 C7 118(2) . . ?
C9 C8 C10 110(2) . . ?
C7 C8 C10 132(2) . . ?
C13 C9 C8 129(2) . . ?
C13 C9 Pt1 117.8(18) . . ?
C8 C9 Pt1 113.4(19) . . ?
C11 C10 F1 119(2) . . ?
C11 C10 C8 125(2) . . ?
F1 C10 C8 115(2) . . ?
C10 C11 C12 120(2) . . ?
C10 C11 H11 119.8 . . ?
C12 C11 H11 119.8 . . ?
F2 C12 C13 120(2) . . ?
F2 C12 C11 119(2) . . ?
C13 C12 C11 121(2) . . ?
C9 C13 C12 115(2) . . ?
C9 C13 C14 113(2) . . ?
C12 C13 C14 131(2) . . ?
C15 C14 N3 126(2) . . ?
C15 C14 C13 125(2) . . ?
N3 C14 C13 108.5(16) . . ?
C14 C15 C16 123(2) . . ?
C14 C15 H15 118.6 . . ?
C16 C15 H15 118.6 . . ?
C17 C16 C15 114(2) . . ?
C17 C16 H16 122.8 . . ?
C15 C16 H16 122.8 . . ?
C19 C17 C16 120(2) . . ?
C19 C17 C18 121(2) . . ?
C16 C17 C18 119(2) . . ?
C17 C18 H18A 109.5 . . ?
C17 C18 H18B 109.5 . . ?
H18A C18 H18B 109.5 . . ?
C17 C18 H18C 109.5 . . ?
H18A C18 H18C 109.5 . . ?
H18B C18 H18C 109.5 . . ?
C17 C19 N3 132(2) . . ?
C17 C19 H19 114.1 . . ?
N3 C19 H19 114.1 . . ?
C28 Pt2 C20 179.8(8) . . ?
C28 Pt2 N4 81.2(8) . . ?
C20 Pt2 N4 99.0(7) . . ?
C28 Pt2 N6 81.7(8) . . ?
C20 Pt2 N6 98.1(7) . . ?
N4 Pt2 N6 162.9(7) . . ?
C21 N4 C26 121(2) . . ?
C21 N4 Pt2 128.9(15) . . ?
C26 N4 Pt2 110.1(15) . . ?
C38 N6 C33 123(2) . . ?
C38 N6 Pt2 126.1(15) . . ?
C33 N6 Pt2 111.4(15) . . ?
N20 C20 Pt2 178.8(17) . . ?
N4 C21 C22 124(2) . . ?
N4 C21 H21 118.2 . . ?
C22 C21 H21 118.2 . . ?
C21 C22 C24 117(3) . . ?
C21 C22 C23 119(3) . . ?
C24 C22 C23 124(2) . . ?
C22 C23 H23A 109.5 . . ?
C22 C23 H23B 109.5 . . ?
H23A C23 H23B 109.5 . . ?
C22 C23 H23C 109.5 . . ?
H23A C23 H23C 109.5 . . ?
H23B C23 H23C 109.5 . . ?
C25 C24 C22 120(2) . . ?
C25 C24 H24 120.0 . . ?
C22 C24 H24 120.0 . . ?
C24 C25 C26 122(3) . . ?
C24 C25 H25 118.9 . . ?
C26 C25 H25 118.9 . . ?
C25 C26 N4 116(3) . . ?
C25 C26 C27 127(2) . . ?
N4 C26 C27 117.4(17) . . ?
C28 C27 C29 122(2) . . ?
C28 C27 C26 109.3(18) . . ?
C29 C27 C26 129(2) . . ?
C27 C28 C32 121(2) . . ?
C27 C28 Pt2 121.9(16) . . ?
C32 C28 Pt2 116.6(16) . . ?
F3 C29 C27 123(3) . . ?
F3 C29 C30 117(2) . . ?
C27 C29 C30 119(2) . . ?
C31 C30 C29 117(2) . . ?
C31 C30 H30 121.7 . . ?
C29 C30 H30 121.7 . . ?
C32 C31 C30 126(3) . . ?
C32 C31 F4 120(2) . . ?
C30 C31 F4 114(2) . . ?
C31 C32 C33 133(3) . . ?
C31 C32 C28 115(2) . . ?
C33 C32 C28 112(2) . . ?
N6 C33 C32 119(3) . . ?
N6 C33 C34 117(2) . . ?
C32 C33 C34 124(3) . . ?
C35 C34 C33 117(2) . . ?
C35 C34 H34 121.4 . . ?
C33 C34 H34 121.4 . . ?
C34 C35 C36 125(2) . . ?
C34 C35 H35 117.4 . . ?
C36 C35 H35 117.4 . . ?
C38 C36 C35 112(2) . . ?
C38 C36 C37 123(3) . . ?
C35 C36 C37 124(3) . . ?
C36 C37 H37A 109.5 . . ?
C36 C37 H37B 109.5 . . ?
H37A C37 H37B 109.5 . . ?
C36 C37 H37C 109.5 . . ?
H37A C37 H37C 109.5 . . ?
H37B C37 H37C 109.5 . . ?
N6 C38 C36 125(2) . . ?
N6 C38 H38 117.4 . . ?
C36 C38 H38 117.4 . . ?
Cl2 C39 Cl1 107.4(19) . . ?
Cl2 C39 Cl1 107.4(19) . 4_565 ?
Cl1 C39 Cl1 107(3) . 4_565 ?
Cl2 C39 H39 111.7 . . ?
Cl1 C39 H39 111.7 . . ?
Cl1 C39 H39 111.7 4_565 . ?
Cl6 C40 Cl5 121(2) . 4_565 ?
Cl6 C40 Cl5 121(2) . . ?
Cl5 C40 Cl5 98(3) 4_565 . ?
Cl4 C40 Cl7 109(4) . . ?
Cl4 C40 Cl7 109(4) . 4_565 ?
Cl7 C40 Cl7 101(3) . 4_565 ?
Cl6 C40 H40 105.3 . . ?
Cl5 C40 H40 105.3 4_565 . ?
Cl5 C40 H40 105.3 . . ?
Cl4 C40 H40A 112.3 . . ?
Cl7 C40 H40A 112.3 . . ?
Cl7 C40 H40A 112.3 4_565 . ?
Cl10 C41 Cl10 107(2) . 4_575 ?
Cl10 C41 Cl11 109.7(14) . . ?
Cl10 C41 Cl11 109.7(14) 4_575 . ?
Cl10 C41 H41 110.0 . . ?
Cl10 C41 H41 110.0 4_575 . ?
Cl11 C41 H41 110.0 . . ?
Cl8 C42 Cl9 111.0(13) . . ?
Cl8 C42 Cl9 111.0(13) . 4_575 ?
Cl9 C42 Cl9 109.3(19) . 4_575 ?
Cl8 C42 H42 108.5 . . ?
Cl9 C42 H42 108.5 . . ?
Cl9 C42 H42 108.5 4_575 . ?

loop_
_geom_bond_atom_site_label_1
_geom_bond_atom_site_label_2
_geom_bond_distance
_geom_bond_site_symmetry_2
_geom_bond_publ_flag
Pt1 N3 1.88(2) . ?
Pt1 C9 1.98(2) . ?
Pt1 N5 2.07(2) . ?
Pt1 C1 2.08(2) . ?
F1 C10 1.37(3) . ?
F2 C12 1.33(3) . ?
N1 C1 1.08(3) . ?
N3 C14 1.46(3) . ?
N3 C19 1.47(3) . ?
N5 C2 1.26(3) . ?
N5 C7 1.42(3) . ?
C2 C3 1.43(3) . ?
C2 H2 0.9300 . ?
C3 C5 1.40(3) . ?
C3 C4 1.44(4) . ?
C4 H4A 0.9600 . ?
C4 H4B 0.9600 . ?
C4 H4C 0.9600 . ?
C5 C6 1.45(4) . ?
C5 H5 0.9300 . ?
C6 C7 1.36(4) . ?
C6 H6 0.9300 . ?
C7 C8 1.43(3) . ?
C8 C9 1.41(3) . ?
C8 C10 1.47(3) . ?
C9 C13 1.34(3) . ?
C10 C11 1.27(3) . ?
C11 C12 1.41(3) . ?
C11 H11 0.9300 . ?
C12 C13 1.41(3) . ?
C13 C14 1.50(3) . ?
C14 C15 1.32(3) . ?
C15 C16 1.42(3) . ?
C15 H15 0.9300 . ?
C16 C17 1.41(3) . ?
C16 H16 0.9300 . ?
C17 C19 1.27(3) . ?
C17 C18 1.55(3) . ?
C18 H18A 0.9600 . ?
C18 H18B 0.9600 . ?
C18 H18C 0.9600 . ?
C19 H19 0.9300 . ?
Pt2 C28 1.91(2) . ?
Pt2 C20 2.05(2) . ?
Pt2 N4 2.064(16) . ?
Pt2 N6 2.066(18) . ?
F3 C29 1.32(3) . ?
F4 C31 1.40(3) . ?
N4 C21 1.30(3) . ?
N4 C26 1.41(3) . ?
N6 C38 1.32(2) . ?
N6 C33 1.34(3) . ?
N20 C20 1.16(3) . ?
C21 C22 1.36(3) . ?
C21 H21 0.9300 . ?
C22 C24 1.38(4) . ?
C22 C23 1.57(4) . ?
C23 H23A 0.9600 . ?
C23 H23B 0.9600 . ?
C23 H23C 0.9600 . ?
C24 C25 1.36(4) . ?
C24 H24 0.9300 . ?
C25 C26 1.37(3) . ?
C25 H25 0.9300 . ?
C26 C27 1.49(3) . ?
C27 C28 1.36(3) . ?
C27 C29 1.37(3) . ?
C28 C32 1.44(3) . ?
C29 C30 1.44(4) . ?
C30 C31 1.39(3) . ?
C30 H30 0.9300 . ?
C31 C32 1.37(3) . ?
C32 C33 1.42(3) . ?
C33 C34 1.46(3) . ?
C34 C35 1.36(3) . ?
C34 H34 0.9300 . ?
C35 C36 1.41(3) . ?
C35 H35 0.9300 . ?
C36 C38 1.39(3) . ?
C36 C37 1.48(4) . ?
C37 H37A 0.9600 . ?
C37 H37B 0.9600 . ?
C37 H37C 0.9600 . ?
C38 H38 0.9300 . ?
Cl1 C39 1.62(3) . ?
Cl2 C39 1.59(5) . ?
C39 Cl1 1.62(3) 4_565 ?
C39 H39 0.9800 . ?
C40 Cl4 1.40(12) . ?
C40 Cl6 1.56(4) . ?
C40 Cl5 1.65(3) 4_565 ?
C40 Cl5 1.65(3) . ?
C40 Cl7 1.79(3) . ?
C40 Cl7 1.79(3) 4_565 ?
C40 H40 0.9800 . ?
C40 H40A 0.9800 . ?
C41 Cl10 1.74(2) . ?
C41 Cl10 1.74(2) 4_575 ?
C41 Cl11 1.74(4) . ?
C41 H41 0.9800 . ?
C42 Cl8 1.66(4) . ?
C42 Cl9 1.76(2) . ?
C42 Cl9 1.76(2) 4_575 ?
C42 H42 0.9800 . ?

loop_
_geom_torsion_atom_site_label_1
_geom_torsion_atom_site_label_2
_geom_torsion_atom_site_label_3
_geom_torsion_atom_site_label_4
_geom_torsion
_geom_torsion_site_symmetry_1
_geom_torsion_site_symmetry_2
_geom_torsion_site_symmetry_3
_geom_torsion_site_symmetry_4
_geom_torsion_publ_flag
C9 Pt1 N3 C14 0.000(2) . . . . ?
N5 Pt1 N3 C14 0.000(7) . . . . ?
C1 Pt1 N3 C14 180.000(2) . . . . ?
C9 Pt1 N3 C19 180.000(3) . . . . ?
N5 Pt1 N3 C19 180.000(5) . . . . ?
C1 Pt1 N3 C19 0.000(4) . . . . ?
C7 N5 C2 C3 0.000(5) . . . . ?
Pt1 N5 C2 C3 180.000(3) . . . . ?
N5 C2 C3 C5 0.000(5) . . . . ?
N5 C2 C3 C4 180.000(5) . . . . ?
C2 C3 C5 C6 0.000(4) . . . . ?
C4 C3 C5 C6 180.000(4) . . . . ?
C3 C5 C6 C7 0.000(4) . . . . ?
C5 C6 C7 N5 0.000(4) . . . . ?
C5 C6 C7 C8 180.000(3) . . . . ?
C2 N5 C7 C6 0.000(4) . . . . ?
Pt1 N5 C7 C6 180.000(3) . . . . ?
C2 N5 C7 C8 180.000(3) . . . . ?
Pt1 N5 C7 C8 0.000(3) . . . . ?
C6 C7 C8 C9 180.000(3) . . . . ?
N5 C7 C8 C9 0.000(3) . . . . ?
C6 C7 C8 C10 0.000(4) . . . . ?
N5 C7 C8 C10 180.000(3) . . . . ?
C7 C8 C9 C13 180.000(3) . . . . ?
C10 C8 C9 C13 0.000(3) . . . . ?
C7 C8 C9 Pt1 0.000(3) . . . . ?
C10 C8 C9 Pt1 180.000(1) . . . . ?
C9 C8 C10 C11 0.000(3) . . . . ?
C7 C8 C10 C11 180.000(3) . . . . ?
C9 C8 C10 F1 180.000(3) . . . . ?
C7 C8 C10 F1 0.000(3) . . . . ?
F1 C10 C11 C12 180.000(2) . . . . ?
C8 C10 C11 C12 0.000(3) . . . . ?
C10 C11 C12 F2 180.000(2) . . . . ?
C10 C11 C12 C13 0.000(3) . . . . ?
C8 C9 C13 C12 0.000(4) . . . . ?
Pt1 C9 C13 C12 180.000(3) . . . . ?
C8 C9 C13 C14 180.000(3) . . . . ?
Pt1 C9 C13 C14 0.000(3) . . . . ?
F2 C12 C13 C9 180.000(3) . . . . ?
C11 C12 C13 C9 0.000(3) . . . . ?
F2 C12 C13 C14 0.000(4) . . . . ?
C11 C12 C13 C14 180.000(3) . . . . ?
C19 N3 C14 C15 0.000(4) . . . . ?
Pt1 N3 C14 C15 180.000(4) . . . . ?
C19 N3 C14 C13 180.000(3) . . . . ?
Pt1 N3 C14 C13 0.000(3) . . . . ?
C9 C13 C14 C15 180.000(4) . . . . ?
C12 C13 C14 C15 0.000(4) . . . . ?
C9 C13 C14 N3 0.000(3) . . . . ?
C12 C13 C14 N3 180.000(3) . . . . ?
N3 C14 C15 C16 0.000(6) . . . . ?
C13 C14 C15 C16 180.000(4) . . . . ?
C14 C15 C16 C17 0.000(6) . . . . ?
C15 C16 C17 C19 0.000(5) . . . . ?
C15 C16 C17 C18 180.000(5) . . . . ?
C16 C17 C19 N3 0.000(6) . . . . ?
C18 C17 C19 N3 180.000(6) . . . . ?
C14 N3 C19 C17 0.000(6) . . . . ?
Pt1 N3 C19 C17 180.000(6) . . . . ?
C26 N4 C21 C22 0.000(7) . . . . ?
Pt2 N4 C21 C22 180.000(6) . . . . ?
N4 C21 C22 C24 0.000(8) . . . . ?
N4 C21 C22 C23 180.000(6) . . . . ?
C21 C22 C24 C25 0.000(8) . . . . ?
C23 C22 C24 C25 180.000(7) . . . . ?
C22 C24 C25 C26 0.000(10) . . . . ?
C24 C25 C26 N4 0.000(8) . . . . ?
C24 C25 C26 C27 180.000(7) . . . . ?
C21 N4 C26 C25 0.000(7) . . . . ?
Pt2 N4 C26 C25 180.000(5) . . . . ?
C21 N4 C26 C27 180.000(4) . . . . ?
Pt2 N4 C26 C27 0.000(4) . . . . ?
C25 C26 C27 C28 180.000(6) . . . . ?
N4 C26 C27 C28 0.000(5) . . . . ?
C25 C26 C27 C29 0.000(8) . . . . ?
N4 C26 C27 C29 180.000(6) . . . . ?
C29 C27 C28 C32 0.000(5) . . . . ?
C26 C27 C28 C32 180.000(4) . . . . ?
C29 C27 C28 Pt2 180.000(4) . . . . ?
C26 C27 C28 Pt2 0.000(4) . . . . ?
C28 C27 C29 F3 180.000(4) . . . . ?
C26 C27 C29 F3 0.000(7) . . . . ?
C28 C27 C29 C30 0.000(7) . . . . ?
C26 C27 C29 C30 180.000(5) . . . . ?
F3 C29 C30 C31 180.000(6) . . . . ?
C27 C29 C30 C31 0.000(7) . . . . ?
C29 C30 C31 C32 0.000(7) . . . . ?
C29 C30 C31 F4 180.000(5) . . . . ?
C30 C31 C32 C33 180.000(6) . . . . ?
F4 C31 C32 C33 0.000(6) . . . . ?
C30 C31 C32 C28 0.000(6) . . . . ?
F4 C31 C32 C28 180.000(4) . . . . ?
C27 C28 C32 C31 0.000(5) . . . . ?
Pt2 C28 C32 C31 180.000(4) . . . . ?
C27 C28 C32 C33 180.000(4) . . . . ?
Pt2 C28 C32 C33 0.000(4) . . . . ?
C38 N6 C33 C32 180.000(3) . . . . ?
Pt2 N6 C33 C32 0.000(3) . . . . ?
C38 N6 C33 C34 0.000(4) . . . . ?
Pt2 N6 C33 C34 180.000(2) . . . . ?
C31 C32 C33 N6 180.000(4) . . . . ?
C28 C32 C33 N6 0.000(4) . . . . ?
C31 C32 C33 C34 0.000(7) . . . . ?
C28 C32 C33 C34 180.000(4) . . . . ?
N6 C33 C34 C35 0.000(3) . . . . ?
C32 C33 C34 C35 180.000(4) . . . . ?
C33 C34 C35 C36 0.000(3) . . . . ?
C34 C35 C36 C38 0.000(3) . . . . ?
C34 C35 C36 C37 180.000(3) . . . . ?
C33 N6 C38 C36 0.000(3) . . . . ?
Pt2 N6 C38 C36 180.000(2) . . . . ?
C35 C36 C38 N6 0.000(3) . . . . ?
C37 C36 C38 N6 180.000(2) . . . . ?
